data_2212226
loop_
_publ_author_name
'Zi-Qiang Tang'
'Qing-Qing Shao'
'Dian-Xiang Zhou'

_publ_section_title
;Ethyl
 4-(4-methoxyphenyl)-2-methyl-1,4-dihydrobenzo[4,5]imidazo[1,2-<i>a</i>]pyrimidine-3-carboxylate
;
_journal_coeditor_code HK2179
_journal_issue 2
_journal_name_full 'Acta Crystallographica Section E'
_journal_page_first o450
_journal_page_last o452
_journal_paper_doi 10.1107/S1600536806054614
_journal_volume 63
_journal_year 2007
_chemical_formula_iupac 'C21 H21 N3 O3'
_chemical_formula_moiety 'C21 H21 N3 O3'
_chemical_formula_sum 'C21 H21 N3 O3'
_chemical_formula_weight 363.41
_chemical_melting_point .545E-305
_chemical_name_systematic
;
Ethyl
4-(4-methoxyphenyl)-2-methyl-1,4-dihydrobenzo[4,5]imidazo[1,2-a]pyrimidine-
3-carboxylate
;
_space_group_IT_number 2
_symmetry_cell_setting triclinic
_symmetry_space_group_name_Hall '-P 1'
_symmetry_space_group_name_H-M 'P -1'
_atom_sites_solution_hydrogens geom
_atom_sites_solution_primary direct
_atom_sites_solution_secondary difmap
_cell_angle_alpha 73.277(3)
_cell_angle_beta 80.566(3)
_cell_angle_gamma 89.565(3)
_cell_formula_units_Z 2
_cell_length_a 6.3173(13)
_cell_length_b 10.970(2)
_cell_length_c 13.956(3)
_cell_measurement_reflns_used 1490
_cell_measurement_temperature 298(2)
_cell_measurement_theta_max 25.147
_cell_measurement_theta_min 2.811
_cell_volume 912.9(3)
_computing_cell_refinement 'SAINT (Bruker, 1999)'
_computing_data_collection 'SMART (Bruker, 1998)'
_computing_data_reduction SAINT
_computing_molecular_graphics 'SHELXTL (Bruker, 1999)'
_computing_publication_material SHELXTL
_computing_structure_refinement 'SHELXL97 (Sheldrick, 1997)'
_computing_structure_solution 'SHELXS97 (Sheldrick, 1997)'
_diffrn_ambient_temperature 298(2)
_diffrn_measured_fraction_theta_full 0.989
_diffrn_measured_fraction_theta_max 0.989
_diffrn_measurement_device_type 'Bruker CCD area-detector'
_diffrn_measurement_method '\f and \w'
_diffrn_radiation_monochromator graphite
_diffrn_radiation_source 'fine-focus sealed tube'
_diffrn_radiation_type MoK\a
_diffrn_radiation_wavelength 0.71073
_diffrn_reflns_av_R_equivalents 0.0164
_diffrn_reflns_av_sigmaI/netI 0.0363
_diffrn_reflns_limit_h_max 7
_diffrn_reflns_limit_h_min -6
_diffrn_reflns_limit_k_max 13
_diffrn_reflns_limit_k_min -12
_diffrn_reflns_limit_l_max 16
_diffrn_reflns_limit_l_min -16
_diffrn_reflns_number 4860
_diffrn_reflns_theta_full 24.99
_diffrn_reflns_theta_max 24.99
_diffrn_reflns_theta_min 1.55
_exptl_absorpt_coefficient_mu 0.090
_exptl_absorpt_correction_T_max 0.9919
_exptl_absorpt_correction_T_min 0.9822
_exptl_absorpt_correction_type multi-scan
_exptl_absorpt_process_details '(SADABS; Sheldrick, 1996)'
_exptl_crystal_colour colorless
_exptl_crystal_density_diffrn 1.322
_exptl_crystal_density_method 'not measured'
_exptl_crystal_description block
_exptl_crystal_F_000 384
_exptl_crystal_size_max 0.20
_exptl_crystal_size_mid 0.15
_exptl_crystal_size_min 0.09
_refine_diff_density_max 0.277
_refine_diff_density_min -0.245
_refine_ls_extinction_method none
_refine_ls_goodness_of_fit_ref 1.008
_refine_ls_hydrogen_treatment constr
_refine_ls_matrix_type full
_refine_ls_number_parameters 244
_refine_ls_number_reflns 3171
_refine_ls_number_restraints 0
_refine_ls_restrained_S_all 1.008
_refine_ls_R_factor_all 0.0791
_refine_ls_R_factor_gt 0.0469
_refine_ls_shift/su_max 0.000
_refine_ls_shift/su_mean 0.000
_refine_ls_structure_factor_coef Fsqd
_refine_ls_weighting_details 'calc w=1/[\s^2^(Fo^2^)+(0.059P)^2^+0.3234P] where P=(Fo^2^+2Fc^2^)/3'
_refine_ls_weighting_scheme calc
_refine_ls_wR_factor_gt 0.1144
_refine_ls_wR_factor_ref 0.1373
_reflns_number_gt 2069
_reflns_number_total 3171
_reflns_threshold_expression I>2\s(I)
_cod_data_source_file hk2179.cif
_cod_data_source_block I
_cod_database_code 2212226
_cod_database_fobs_code 2212226

loop_
_symmetry_equiv_pos_as_xyz
'x, y, z'
'-x, -y, -z'

loop_
_atom_site_type_symbol
_atom_site_label
_atom_site_fract_x
_atom_site_fract_y
_atom_site_fract_z
_atom_site_U_iso_or_equiv
_atom_site_adp_type
_atom_site_calc_flag
_atom_site_refinement_flags
_atom_site_occupancy
N N1 0.1229(3) 0.35960(19) 0.59022(15) 0.0521(5) Uani d . 1
H H1 0.0171 0.3679 0.5574 0.062 Uiso calc R 1
N N2 0.3836(3) 0.45229(18) 0.65183(13) 0.0444(5) Uani d . 1
N N3 0.1990(3) 0.58439(19) 0.54254(14) 0.0501(5) Uani d . 1
O O1 0.5674(3) 0.10331(16) 0.79694(14) 0.0618(5) Uani d . 1
O O2 0.3147(4) -0.00564(19) 0.75869(18) 0.0909(7) Uani d . 1
O O3 0.1148(3) 0.33993(18) 1.12971(12) 0.0622(5) Uani d . 1
C C1 0.2290(4) 0.4651(2) 0.59282(16) 0.0452(6) Uani d . 1
C C2 0.4278(4) 0.3336(2) 0.72586(16) 0.0430(6) Uani d . 1
H H2 0.5837 0.3251 0.7191 0.052 Uiso calc R 1
C C3 0.3299(4) 0.2228(2) 0.70106(17) 0.0452(6) Uani d . 1
C C4 0.1810(4) 0.2391(2) 0.63905(17) 0.0481(6) Uani d . 1
C C5 0.3443(4) 0.6552(2) 0.57264(16) 0.0464(6) Uani d . 1
C C6 0.4615(4) 0.5748(2) 0.64065(16) 0.0436(6) Uani d . 1
C C7 0.6120(4) 0.6200(2) 0.68453(19) 0.0553(7) Uani d . 1
H H7 0.6887 0.5649 0.7291 0.066 Uiso calc R 1
C C8 0.6439(5) 0.7498(3) 0.6597(2) 0.0632(7) Uani d . 1
H H8 0.7444 0.7836 0.6879 0.076 Uiso calc R 1
C C9 0.5284(5) 0.8315(3) 0.5930(2) 0.0646(8) Uani d . 1
H H9 0.5519 0.9190 0.5783 0.078 Uiso calc R 1
C C10 0.3803(4) 0.7858(2) 0.54837(19) 0.0579(7) Uani d . 1
H H10 0.3059 0.8414 0.5029 0.070 Uiso calc R 1
C C11 0.3963(4) 0.0955(3) 0.75257(19) 0.0543(7) Uani d . 1
C C12 0.6426(5) -0.0156(3) 0.8556(2) 0.0717(8) Uani d . 1
H H12A 0.7059 -0.0642 0.8108 0.086 Uiso calc R 1
H H12B 0.5236 -0.0660 0.9029 0.086 Uiso calc R 1
C C13 0.8047(5) 0.0150(3) 0.9114(3) 0.0866(10) Uani d . 1
H H13A 0.8571 -0.0625 0.9508 0.130 Uiso calc R 1
H H13B 0.7404 0.0627 0.9557 0.130 Uiso calc R 1
H H13C 0.9219 0.0648 0.8640 0.130 Uiso calc R 1
C C14 0.3406(4) 0.3368(2) 0.83370(16) 0.0391(5) Uani d . 1
C C15 0.1230(4) 0.3321(2) 0.86781(17) 0.0487(6) Uani d . 1
H H15 0.0290 0.3278 0.8240 0.058 Uiso calc R 1
C C16 0.0405(4) 0.3335(2) 0.96560(18) 0.0511(6) Uani d . 1
H H16 -0.1073 0.3300 0.9870 0.061 Uiso calc R 1
C C17 0.1781(4) 0.3401(2) 1.03121(16) 0.0443(6) Uani d . 1
C C18 0.3964(4) 0.3464(2) 0.99794(18) 0.0530(7) Uani d . 1
H H18 0.4905 0.3523 1.0413 0.064 Uiso calc R 1
C C19 0.4758(4) 0.3441(2) 0.90041(18) 0.0506(6) Uani d . 1
H H19 0.6236 0.3476 0.8791 0.061 Uiso calc R 1
C C20 0.0618(5) 0.1364(3) 0.6163(2) 0.0628(7) Uani d . 1
H H20A -0.0339 0.1741 0.5702 0.094 Uiso calc R 1
H H20B -0.0195 0.0827 0.6781 0.094 Uiso calc R 1
H H20C 0.1622 0.0864 0.5861 0.094 Uiso calc R 1
C C21 -0.1081(5) 0.3208(3) 1.1707(2) 0.0692(8) Uani d . 1
H H21A -0.1305 0.3228 1.2399 0.104 Uiso calc R 1
H H21B -0.1581 0.2395 1.1681 0.104 Uiso calc R 1
H H21C -0.1862 0.3870 1.1317 0.104 Uiso calc R 1

loop_
_atom_site_aniso_label
_atom_site_aniso_U_11
_atom_site_aniso_U_22
_atom_site_aniso_U_33
_atom_site_aniso_U_12
_atom_site_aniso_U_13
_atom_site_aniso_U_23
N1 0.0583(13) 0.0496(13) 0.0492(12) 0.0009(10) -0.0204(11) -0.0093(10)
N2 0.0481(12) 0.0460(12) 0.0370(10) 0.0025(9) -0.0090(9) -0.0077(9)
N3 0.0587(13) 0.0479(12) 0.0416(11) 0.0016(10) -0.0149(10) -0.0060(9)
O1 0.0614(12) 0.0497(11) 0.0714(12) 0.0120(9) -0.0210(10) -0.0078(9)
O2 0.1136(19) 0.0490(13) 0.1214(19) 0.0070(12) -0.0540(16) -0.0238(12)
O3 0.0594(12) 0.0902(14) 0.0386(10) 0.0055(10) -0.0088(9) -0.0211(9)
C1 0.0482(14) 0.0507(15) 0.0342(12) -0.0008(11) -0.0069(11) -0.0082(11)
C2 0.0403(13) 0.0458(14) 0.0407(12) 0.0079(10) -0.0089(11) -0.0082(10)
C3 0.0486(14) 0.0468(14) 0.0391(13) 0.0076(11) -0.0041(11) -0.0129(11)
C4 0.0545(15) 0.0494(15) 0.0388(13) 0.0033(12) -0.0035(12) -0.0127(11)
C5 0.0537(15) 0.0496(15) 0.0321(12) 0.0018(11) -0.0042(11) -0.0074(10)
C6 0.0464(14) 0.0481(14) 0.0331(12) 0.0006(11) -0.0018(11) -0.0095(10)
C7 0.0596(17) 0.0563(17) 0.0473(14) 0.0003(13) -0.0131(13) -0.0087(12)
C8 0.0742(19) 0.0603(18) 0.0558(16) -0.0096(14) -0.0187(15) -0.0136(13)
C9 0.085(2) 0.0512(16) 0.0543(16) -0.0086(14) -0.0141(16) -0.0081(13)
C10 0.0722(19) 0.0514(16) 0.0455(15) 0.0011(13) -0.0156(14) -0.0036(12)
C11 0.0610(17) 0.0516(17) 0.0535(15) 0.0103(13) -0.0113(13) -0.0196(13)
C12 0.079(2) 0.0520(17) 0.079(2) 0.0177(15) -0.0233(18) -0.0066(15)
C13 0.092(2) 0.071(2) 0.096(2) 0.0162(18) -0.041(2) -0.0081(18)
C14 0.0408(13) 0.0373(12) 0.0380(12) 0.0051(10) -0.0095(11) -0.0078(10)
C15 0.0404(14) 0.0670(17) 0.0422(14) 0.0047(12) -0.0142(11) -0.0175(12)
C16 0.0364(13) 0.0710(17) 0.0478(14) 0.0075(12) -0.0066(12) -0.0206(13)
C17 0.0485(15) 0.0487(14) 0.0351(12) 0.0052(11) -0.0091(11) -0.0105(10)
C18 0.0467(16) 0.0707(18) 0.0447(14) 0.0023(13) -0.0195(13) -0.0154(12)
C19 0.0353(13) 0.0678(17) 0.0473(14) 0.0027(12) -0.0094(11) -0.0129(12)
C20 0.0737(19) 0.0603(17) 0.0587(17) -0.0011(14) -0.0189(15) -0.0198(14)
C21 0.069(2) 0.087(2) 0.0456(15) 0.0035(16) 0.0051(14) -0.0186(15)

loop_
_atom_type_symbol
_atom_type_description
_atom_type_scat_dispersion_real
_atom_type_scat_dispersion_imag
_atom_type_scat_source
C C 0.0033 0.0016 'International Tables Vol C Tables 4.2.6.8 and 6.1.1.4'
H H 0.0000 0.0000 'International Tables Vol C Tables 4.2.6.8 and 6.1.1.4'
N N 0.0061 0.0033 'International Tables Vol C Tables 4.2.6.8 and 6.1.1.4'
O O 0.0106 0.0060 'International Tables Vol C Tables 4.2.6.8 and 6.1.1.4'

loop_
_geom_angle_atom_site_label_1
_geom_angle_atom_site_label_2
_geom_angle_atom_site_label_3
_geom_angle
C1 N1 C4 121.4(2)
C1 N1 H1 119.3
C4 N1 H1 119.3
C1 N2 C6 106.56(19)
C1 N2 C2 125.2(2)
C6 N2 C2 127.42(19)
C1 N3 C5 103.72(19)
C11 O1 C12 116.8(2)
C17 O3 C21 118.0(2)
N3 C1 N1 126.6(2)
N3 C1 N2 114.2(2)
N1 C1 N2 119.3(2)
N2 C2 C3 108.41(18)
N2 C2 C14 110.45(18)
C3 C2 C14 112.04(19)
N2 C2 H2 108.6
C3 C2 H2 108.6
C14 C2 H2 108.6
C4 C3 C11 121.5(2)
C4 C3 C2 122.2(2)
C11 C3 C2 116.2(2)
C3 C4 N1 120.6(2)
C3 C4 C20 126.6(2)
N1 C4 C20 112.8(2)
C10 C5 N3 130.4(2)
C10 C5 C6 118.9(2)
N3 C5 C6 110.7(2)
C7 C6 N2 132.3(2)
C7 C6 C5 122.8(2)
N2 C6 C5 104.9(2)
C8 C7 C6 117.2(2)
C8 C7 H7 121.4
C6 C7 H7 121.4
C7 C8 C9 121.0(3)
C7 C8 H8 119.5
C9 C8 H8 119.5
C10 C9 C8 121.5(3)
C10 C9 H9 119.2
C8 C9 H9 119.2
C9 C10 C5 118.5(2)
C9 C10 H10 120.7
C5 C10 H10 120.7
O2 C11 O1 121.4(2)
O2 C11 C3 127.7(3)
O1 C11 C3 111.0(2)
O1 C12 C13 108.0(2)
O1 C12 H12A 110.1
C13 C12 H12A 110.1
O1 C12 H12B 110.1
C13 C12 H12B 110.1
H12A C12 H12B 108.4
C12 C13 H13A 109.5
C12 C13 H13B 109.5
H13A C13 H13B 109.5
C12 C13 H13C 109.5
H13A C13 H13C 109.5
H13B C13 H13C 109.5
C15 C14 C19 117.7(2)
C15 C14 C2 120.7(2)
C19 C14 C2 121.6(2)
C14 C15 C16 121.7(2)
C14 C15 H15 119.2
C16 C15 H15 119.2
C17 C16 C15 119.7(2)
C17 C16 H16 120.1
C15 C16 H16 120.1
O3 C17 C18 115.9(2)
O3 C17 C16 124.8(2)
C18 C17 C16 119.3(2)
C17 C18 C19 120.1(2)
C17 C18 H18 119.9
C19 C18 H18 119.9
C18 C19 C14 121.4(2)
C18 C19 H19 119.3
C14 C19 H19 119.3
C4 C20 H20A 109.5
C4 C20 H20B 109.5
H20A C20 H20B 109.5
C4 C20 H20C 109.5
H20A C20 H20C 109.5
H20B C20 H20C 109.5
O3 C21 H21A 109.5
O3 C21 H21B 109.5
H21A C21 H21B 109.5
O3 C21 H21C 109.5
H21A C21 H21C 109.5
H21B C21 H21C 109.5

loop_
_geom_bond_atom_site_label_1
_geom_bond_atom_site_label_2
_geom_bond_distance
N1 C1 1.354(3)
N1 C4 1.380(3)
N1 H1 0.8600
N2 C1 1.359(3)
N2 C6 1.392(3)
N2 C2 1.468(3)
N3 C1 1.324(3)
N3 C5 1.395(3)
O1 C11 1.346(3)
O1 C12 1.449(3)
O2 C11 1.202(3)
O3 C17 1.367(3)
O3 C21 1.424(3)
C2 C3 1.518(3)
C2 C14 1.526(3)
C2 H2 0.9800
C3 C4 1.357(3)
C3 C11 1.468(3)
C4 C20 1.494(3)
C5 C10 1.386(3)
C5 C6 1.402(3)
C6 C7 1.377(3)
C7 C8 1.374(4)
C7 H7 0.9300
C8 C9 1.390(4)
C8 H8 0.9300
C9 C10 1.376(4)
C9 H9 0.9300
C10 H10 0.9300
C12 C13 1.479(4)
C12 H12A 0.9700
C12 H12B 0.9700
C13 H13A 0.9600
C13 H13B 0.9600
C13 H13C 0.9600
C14 C15 1.375(3)
C14 C19 1.381(3)
C15 C16 1.383(3)
C15 H15 0.9300
C16 C17 1.378(3)
C16 H16 0.9300
C17 C18 1.376(3)
C18 C19 1.379(3)
C18 H18 0.9300
C19 H19 0.9300
C20 H20A 0.9600
C20 H20B 0.9600
C20 H20C 0.9600
C21 H21A 0.9600
C21 H21B 0.9600
C21 H21C 0.9600

loop_
_geom_hbond_atom_site_label_D
_geom_hbond_atom_site_label_H
_geom_hbond_atom_site_label_A
_geom_hbond_site_symmetry_A
_geom_hbond_distance_DH
_geom_hbond_distance_HA
_geom_hbond_distance_DA
_geom_hbond_angle_DHA
_geom_hbond_publ_flag
N1 H1 N3 2_566 0.8600 2.0700 2.917(3) 169.00 yes

loop_
_geom_torsion_atom_site_label_1
_geom_torsion_atom_site_label_2
_geom_torsion_atom_site_label_3
_geom_torsion_atom_site_label_4
_geom_torsion
C5 N3 C1 N1 179.1(2)
C5 N3 C1 N2 -0.9(3)
C4 N1 C1 N3 174.2(2)
C4 N1 C1 N2 -5.8(3)
C6 N2 C1 N3 0.8(3)
C2 N2 C1 N3 170.9(2)
C6 N2 C1 N1 -179.2(2)
C2 N2 C1 N1 -9.1(3)
C1 N2 C2 C3 18.7(3)
C6 N2 C2 C3 -173.3(2)
C1 N2 C2 C14 -104.4(2)
C6 N2 C2 C14 63.6(3)
N2 C2 C3 C4 -16.1(3)
C14 C2 C3 C4 106.1(2)
N2 C2 C3 C11 167.3(2)
C14 C2 C3 C11 -70.6(3)
C11 C3 C4 N1 -179.1(2)
C2 C3 C4 N1 4.4(3)
C11 C3 C4 C20 1.8(4)
C2 C3 C4 C20 -174.7(2)
C1 N1 C4 C3 7.8(3)
C1 N1 C4 C20 -172.9(2)
C1 N3 C5 C10 -177.1(3)
C1 N3 C5 C6 0.6(3)
C1 N2 C6 C7 177.4(2)
C2 N2 C6 C7 7.6(4)
C1 N2 C6 C5 -0.4(2)
C2 N2 C6 C5 -170.1(2)
C10 C5 C6 C7 -0.2(4)
N3 C5 C6 C7 -178.2(2)
C10 C5 C6 N2 177.8(2)
N3 C5 C6 N2 -0.2(3)
N2 C6 C7 C8 -176.9(2)
C5 C6 C7 C8 0.5(4)
C6 C7 C8 C9 0.0(4)
C7 C8 C9 C10 -0.9(4)
C8 C9 C10 C5 1.2(4)
N3 C5 C10 C9 176.9(2)
C6 C5 C10 C9 -0.7(4)
C12 O1 C11 O2 -2.4(4)
C12 O1 C11 C3 176.6(2)
C4 C3 C11 O2 -10.6(4)
C2 C3 C11 O2 166.1(3)
C4 C3 C11 O1 170.5(2)
C2 C3 C11 O1 -12.8(3)
C11 O1 C12 C13 -170.4(2)
N2 C2 C14 C15 69.3(3)
C3 C2 C14 C15 -51.7(3)
N2 C2 C14 C19 -111.0(2)
C3 C2 C14 C19 128.1(2)
C19 C14 C15 C16 -0.5(4)
C2 C14 C15 C16 179.3(2)
C14 C15 C16 C17 0.1(4)
C21 O3 C17 C18 -173.9(2)
C21 O3 C17 C16 5.6(4)
C15 C16 C17 O3 -178.8(2)
C15 C16 C17 C18 0.6(4)
O3 C17 C18 C19 178.5(2)
C16 C17 C18 C19 -1.0(4)
C17 C18 C19 C14 0.7(4)
C15 C14 C19 C18 0.1(4)
C2 C14 C19 C18 -179.7(2)

loop_
_cod_related_entry_id
_cod_related_entry_database
_cod_related_entry_code
1 ChemSpider 4015578
